data_4080905
loop_
_publ_author_name
'Shakirova, Julia R.'
'Grachova, Elena V.'
'Melnikov, Alexei S.'
'Gurzhiy, Vladislav V.'
'Tunik, Sergey P.'
'Haukka, Matti'
'Pakkanen, Tapani A.'
'Koshevoy, Igor O.'

_publ_section_title
;
 Toward Luminescence Vapochromism of Tetranuclear AuI--CuIClusters
;
_journal_issue 15
_journal_name_full Organometallics
_journal_page_first 4061
_journal_paper_doi 10.1021/om301100v
_journal_volume 32
_journal_year 2013
_chemical_formula_sum 'C83 H68 Au3 Cu F6 O4 P4'
_chemical_formula_weight 2021.69
_chemical_name_systematic
; 
 ? 
;
_space_group_IT_number 14
_symmetry_cell_setting monoclinic
_symmetry_space_group_name_Hall '-P 2ybc'
_symmetry_space_group_name_H-M 'P 1 21/c 1'
_atom_sites_solution_hydrogens geom
_atom_sites_solution_primary direct
_atom_sites_solution_secondary difmap
_audit_creation_method SHELXL-97
_cell_angle_alpha 90.00
_cell_angle_beta 98.5880(10)
_cell_angle_gamma 90.00
_cell_formula_units_Z 4
_cell_length_a 11.6977(5)
_cell_length_b 21.4438(9)
_cell_length_c 29.1247(12)
_cell_measurement_reflns_used 8420
_cell_measurement_temperature 100(2)
_cell_measurement_theta_max 29.44
_cell_measurement_theta_min 2.32
_cell_volume 7223.8(5)
_computing_cell_refinement 'Bruker SAINT'
_computing_data_collection 'Bruker APEX2'
_computing_data_reduction 'Bruker SAINT'
_computing_publication_material
;
O. V. Dolomanov, L. J. Bourhis, R. J. Gildea, J. A. K. Howard and H. Puschmann,
OLEX2: a complete structure solution, refinement and analysis program.
J. Appl. Cryst. (2009). 42, 339-341.
;
_computing_structure_refinement 'SHELXL-97 (Sheldrick, 2008)'
_computing_structure_solution 'SHELXS-97 (Sheldrick, 2008)'
_diffrn_ambient_temperature 100(2)
_diffrn_measured_fraction_theta_full 0.999
_diffrn_measured_fraction_theta_max 0.999
_diffrn_measurement_device_type 'Bruker Kappa APEX-II Duo CCD'
_diffrn_measurement_method '\f and \w scans'
_diffrn_radiation_monochromator graphite
_diffrn_radiation_source 'fine-focus sealed tube'
_diffrn_radiation_type MoK\a
_diffrn_radiation_wavelength 0.71073
_diffrn_reflns_av_R_equivalents 0.0898
_diffrn_reflns_av_sigmaI/netI 0.1334
_diffrn_reflns_limit_h_max 15
_diffrn_reflns_limit_h_min -12
_diffrn_reflns_limit_k_max 16
_diffrn_reflns_limit_k_min -27
_diffrn_reflns_limit_l_max 35
_diffrn_reflns_limit_l_min -37
_diffrn_reflns_number 51443
_diffrn_reflns_theta_full 27.50
_diffrn_reflns_theta_max 27.50
_diffrn_reflns_theta_min 1.18
_exptl_absorpt_coefficient_mu 6.520
_exptl_absorpt_correction_T_max 0.3654
_exptl_absorpt_correction_T_min 0.1906
_exptl_absorpt_correction_type multi-scan
_exptl_absorpt_process_details 'SADABS; Bruker, 2007'
_exptl_crystal_colour yellow-green
_exptl_crystal_density_diffrn 1.859
_exptl_crystal_density_method 'not measured'
_exptl_crystal_description prism
_exptl_crystal_F_000 3912
_exptl_crystal_size_max 0.28
_exptl_crystal_size_mid 0.20
_exptl_crystal_size_min 0.12
_refine_diff_density_max 2.310
_refine_diff_density_min -1.671
_refine_diff_density_rms 0.183
_refine_ls_extinction_method none
_refine_ls_goodness_of_fit_ref 0.745
_refine_ls_hydrogen_treatment mixed
_refine_ls_matrix_type full
_refine_ls_number_parameters 915
_refine_ls_number_reflns 16566
_refine_ls_number_restraints 2
_refine_ls_restrained_S_all 0.745
_refine_ls_R_factor_all 0.0780
_refine_ls_R_factor_gt 0.0347
_refine_ls_shift/su_max 0.000
_refine_ls_shift/su_mean 0.000
_refine_ls_structure_factor_coef Fsqd
_refine_ls_weighting_details 'calc w=1/[\s^2^(Fo^2^)+(0.0000P)^2^+0.0000P] where P=(Fo^2^+2Fc^2^)/3'
_refine_ls_weighting_scheme calc
_refine_ls_wR_factor_gt 0.0525
_refine_ls_wR_factor_ref 0.0581
_reflns_number_gt 9832
_reflns_number_total 16566
_reflns_threshold_expression >2sigma(I)
_cod_data_source_file om301100v_si_001.cif
_cod_data_source_block 8
_cod_depositor_comments
;
The following automatic conversions were performed:

'_symmetry_cell_setting' value 'Monoclinic' changed to 'monoclinic'
according to /home/saulius/struct/CIF-dictionaries/cif_core.dic
dictionary named 'cif_core.dic' version 2.4.2 from 2011-04-26.

Automatic conversion script
Id: cif_fix_values 1891 2012-01-12 08:04:46Z andrius 
;
_cod_original_sg_symbol_H-M P2(1)/c
_cod_database_code 4080905

loop_
_symmetry_equiv_pos_as_xyz
'x, y, z'
'-x, y+1/2, -z+1/2'
'-x, -y, -z'
'x, -y-1/2, z-1/2'

loop_
_atom_site_label
_atom_site_type_symbol
_atom_site_fract_x
_atom_site_fract_y
_atom_site_fract_z
_atom_site_U_iso_or_equiv
_atom_site_adp_type
_atom_site_occupancy
_atom_site_symmetry_multiplicity
_atom_site_calc_flag
_atom_site_refinement_flags
Au1 Au 0.438320(18) 0.273121(11) 0.168924(8) 0.01541(6) Uani 1 1 d .
Au2 Au 0.319754(19) 0.372906(11) 0.093420(8) 0.01786(6) Uani 1 1 d .
Au3 Au 0.183952(18) 0.250584(11) 0.114028(8) 0.01638(6) Uani 1 1 d .
Cu1 Cu 0.38074(6) 0.24840(4) 0.06452(2) 0.02310(18) Uani 1 1 d .
P1 P 0.32728(12) 0.30015(7) 0.22397(5) 0.0144(3) Uani 1 1 d .
P2 P 0.30370(12) 0.41600(7) 0.16378(5) 0.0145(3) Uani 1 1 d .
P3 P 0.10517(12) 0.32353(7) 0.15715(5) 0.0145(3) Uani 1 1 d .
C1 C 0.2234(4) 0.3618(2) 0.19836(17) 0.0133(13) Uani 1 1 d .
H1 H 0.1915 0.3844 0.2228 0.016 Uiso 1 1 calc R
C2 C 0.5346(5) 0.2537(3) 0.11798(19) 0.0182(13) Uani 1 1 d .
C3 C 0.5760(4) 0.2480(3) 0.08389(19) 0.0204(14) Uani 1 1 d .
C8 C 0.6376(4) 0.2433(3) 0.04261(18) 0.0182(13) Uani 1 1 d .
C4 C 0.3282(4) 0.3346(3) 0.03034(19) 0.0156(13) Uani 1 1 d .
C5 C 0.3220(5) 0.3067(3) -0.0057(2) 0.0184(14) Uani 1 1 d .
C9 C 0.3046(5) 0.2788(3) -0.05367(19) 0.0190(14) Uani 1 1 d .
C6 C 0.2599(5) 0.1815(3) 0.08059(19) 0.0187(14) Uani 1 1 d .
C7 C 0.3209(4) 0.1419(3) 0.07094(18) 0.0158(13) Uani 1 1 d .
C10 C 0.3945(5) 0.0853(3) 0.06559(19) 0.0194(14) Uani 1 1 d .
C11 C 0.6419(4) 0.3088(3) 0.0218(2) 0.0191(14) Uani 1 1 d .
C12 C 0.6549(5) 0.3609(3) 0.0506(2) 0.0306(16) Uani 1 1 d .
H12 H 0.6660 0.3558 0.0826 0.037 Uiso 1 1 calc R
C13 C 0.6513(5) 0.4207(3) 0.0316(3) 0.0387(19) Uani 1 1 d .
H13 H 0.6606 0.4552 0.0511 0.046 Uiso 1 1 calc R
C14 C 0.6341(5) 0.4290(3) -0.0161(3) 0.0397(19) Uani 1 1 d .
H14 H 0.6298 0.4688 -0.0289 0.048 Uiso 1 1 calc R
C15 C 0.6234(5) 0.3765(3) -0.0443(2) 0.0366(18) Uani 1 1 d .
H15 H 0.6120 0.3816 -0.0763 0.044 Uiso 1 1 calc R
C16 C 0.6290(5) 0.3172(3) -0.0261(2) 0.0270(16) Uani 1 1 d .
H16 H 0.6242 0.2828 -0.0458 0.032 Uiso 1 1 calc R
C17 C 0.7550(4) 0.2117(3) 0.05411(19) 0.0172(14) Uani 1 1 d .
C18 C 0.8484(5) 0.2282(3) 0.03254(19) 0.0257(15) Uani 1 1 d .
H18 H 0.8436 0.2631 0.0134 0.031 Uiso 1 1 calc R
C19 C 0.9485(4) 0.1931(3) 0.03931(19) 0.0209(14) Uani 1 1 d .
H19 H 1.0106 0.2048 0.0247 0.025 Uiso 1 1 calc R
C20 C 0.9580(5) 0.1411(3) 0.0673(2) 0.0248(15) Uani 1 1 d .
H20 H 1.0249 0.1170 0.0709 0.030 Uiso 1 1 calc R
C21 C 0.8671(5) 0.1253(3) 0.08988(19) 0.0259(15) Uani 1 1 d .
H21 H 0.8734 0.0910 0.1096 0.031 Uiso 1 1 calc R
C22 C 0.7663(5) 0.1599(3) 0.08369(19) 0.0220(15) Uani 1 1 d .
H22 H 0.7055 0.1486 0.0993 0.026 Uiso 1 1 calc R
C23 C 0.1768(5) 0.2650(3) -0.06902(18) 0.0201(14) Uani 1 1 d .
C24 C 0.0895(5) 0.2954(3) -0.0511(2) 0.0301(16) Uani 1 1 d .
H24 H 0.1078 0.3261 -0.0287 0.036 Uiso 1 1 calc R
C25 C -0.0257(5) 0.2805(3) -0.0663(2) 0.0399(19) Uani 1 1 d .
H25 H -0.0837 0.3011 -0.0536 0.048 Uiso 1 1 calc R
C26 C -0.0546(6) 0.2356(3) -0.0999(2) 0.043(2) Uani 1 1 d .
H26 H -0.1316 0.2256 -0.1099 0.052 Uiso 1 1 calc R
C27 C 0.0312(6) 0.2061(3) -0.1181(2) 0.0418(19) Uani 1 1 d .
H27 H 0.0120 0.1758 -0.1408 0.050 Uiso 1 1 calc R
C28 C 0.1463(5) 0.2200(3) -0.1037(2) 0.0273(16) Uani 1 1 d .
H28 H 0.2034 0.1996 -0.1169 0.033 Uiso 1 1 calc R
C29 C 0.3467(4) 0.3243(3) -0.08876(19) 0.0177(14) Uani 1 1 d .
C30 C 0.3263(5) 0.3882(3) -0.0868(2) 0.0242(15) Uani 1 1 d .
H30 H 0.2879 0.4044 -0.0637 0.029 Uiso 1 1 calc R
C31 C 0.3636(5) 0.4276(3) -0.1195(2) 0.0266(15) Uani 1 1 d .
H31 H 0.3514 0.4703 -0.1175 0.032 Uiso 1 1 calc R
C32 C 0.4178(5) 0.4049(3) -0.1546(2) 0.0261(16) Uani 1 1 d .
H32 H 0.4410 0.4317 -0.1765 0.031 Uiso 1 1 calc R
C33 C 0.4375(5) 0.3414(3) -0.15703(19) 0.0243(15) Uani 1 1 d .
H33 H 0.4750 0.3256 -0.1805 0.029 Uiso 1 1 calc R
C34 C 0.4009(5) 0.3006(3) -0.12403(19) 0.0208(14) Uani 1 1 d .
H34 H 0.4132 0.2579 -0.1260 0.025 Uiso 1 1 calc R
C35 C 0.4901(5) 0.0779(3) 0.10752(19) 0.0179(14) Uani 1 1 d .
C36 C 0.5818(5) 0.0371(3) 0.1044(2) 0.0264(16) Uani 1 1 d .
H36 H 0.5840 0.0142 0.0774 0.032 Uiso 1 1 calc R
C37 C 0.6694(5) 0.0309(3) 0.1418(2) 0.0292(16) Uani 1 1 d .
H37 H 0.7318 0.0049 0.1395 0.035 Uiso 1 1 calc R
C38 C 0.6643(5) 0.0635(3) 0.1829(2) 0.0327(17) Uani 1 1 d .
H38 H 0.7233 0.0593 0.2079 0.039 Uiso 1 1 calc R
C39 C 0.5731(5) 0.1016(3) 0.1864(2) 0.0287(16) Uani 1 1 d .
H39 H 0.5701 0.1232 0.2139 0.034 Uiso 1 1 calc R
C40 C 0.4840(5) 0.1085(3) 0.1494(2) 0.0240(15) Uani 1 1 d .
H40 H 0.4207 0.1336 0.1524 0.029 Uiso 1 1 calc R
C41 C 0.3190(5) 0.0263(3) 0.06050(19) 0.0176(14) Uani 1 1 d .
C42 C 0.3427(5) -0.0217(3) 0.03135(19) 0.0234(15) Uani 1 1 d .
H42 H 0.4040 -0.0182 0.0145 0.028 Uiso 1 1 calc R
C43 C 0.2735(5) -0.0760(3) 0.02732(19) 0.0250(15) Uani 1 1 d .
H43 H 0.2878 -0.1077 0.0072 0.030 Uiso 1 1 calc R
C44 C 0.1851(5) -0.0818(3) 0.0531(2) 0.0279(16) Uani 1 1 d .
H44 H 0.1397 -0.1176 0.0504 0.033 Uiso 1 1 calc R
C45 C 0.1634(5) -0.0349(3) 0.0829(2) 0.0288(16) Uani 1 1 d .
H45 H 0.1031 -0.0388 0.1002 0.035 Uiso 1 1 calc R
C46 C 0.2312(5) 0.0179(3) 0.08696(19) 0.0240(15) Uani 1 1 d .
H46 H 0.2177 0.0487 0.1080 0.029 Uiso 1 1 calc R
C47 C 0.4099(5) 0.3302(3) 0.27744(18) 0.0170(13) Uani 1 1 d .
C48 C 0.3584(4) 0.3621(3) 0.31078(18) 0.0160(13) Uani 1 1 d .
H48 H 0.2801 0.3719 0.3053 0.019 Uiso 1 1 calc R
C49 C 0.4254(5) 0.3788(3) 0.35191(19) 0.0212(14) Uani 1 1 d .
H49 H 0.3917 0.3998 0.3744 0.025 Uiso 1 1 calc R
C50 C 0.5414(5) 0.3649(3) 0.3601(2) 0.0296(16) Uani 1 1 d .
H50 H 0.5854 0.3763 0.3881 0.036 Uiso 1 1 calc R
C51 C 0.5929(5) 0.3342(3) 0.3269(2) 0.0279(16) Uani 1 1 d .
H51 H 0.6716 0.3254 0.3323 0.034 Uiso 1 1 calc R
C52 C 0.5274(5) 0.3167(3) 0.2859(2) 0.0201(14) Uani 1 1 d .
H52 H 0.5618 0.2957 0.2636 0.024 Uiso 1 1 calc R
C53 C 0.2453(4) 0.2356(3) 0.24311(17) 0.0138(13) Uani 1 1 d .
C54 C 0.1787(4) 0.2411(3) 0.27835(19) 0.0221(14) Uani 1 1 d .
H54 H 0.1687 0.2798 0.2916 0.027 Uiso 1 1 calc R
C55 C 0.1272(5) 0.1888(3) 0.2938(2) 0.0276(16) Uani 1 1 d .
H55 H 0.0811 0.1926 0.3170 0.033 Uiso 1 1 calc R
C56 C 0.1433(5) 0.1311(3) 0.2751(2) 0.0277(15) Uani 1 1 d .
H56 H 0.1087 0.0962 0.2861 0.033 Uiso 1 1 calc R
C57 C 0.2103(5) 0.1244(3) 0.2402(2) 0.0276(15) Uani 1 1 d .
H57 H 0.2203 0.0855 0.2273 0.033 Uiso 1 1 calc R
C58 C 0.2622(5) 0.1768(3) 0.22468(19) 0.0207(14) Uani 1 1 d .
H58 H 0.3090 0.1727 0.2017 0.025 Uiso 1 1 calc R
C59 C 0.2292(4) 0.4900(3) 0.16078(18) 0.0143(13) Uani 1 1 d .
C60 C 0.1863(4) 0.5166(3) 0.1987(2) 0.0189(14) Uani 1 1 d .
H60 H 0.1899 0.4943 0.2263 0.023 Uiso 1 1 calc R
C61 C 0.1383(5) 0.5762(3) 0.1954(2) 0.0294(16) Uani 1 1 d .
H61 H 0.1103 0.5936 0.2207 0.035 Uiso 1 1 calc R
C62 C 0.1323(6) 0.6091(3) 0.1547(2) 0.0402(19) Uani 1 1 d .
H62 H 0.1017 0.6492 0.1527 0.048 Uiso 1 1 calc R
C63 C 0.1718(6) 0.5826(3) 0.1169(2) 0.042(2) Uani 1 1 d .
H63 H 0.1658 0.6043 0.0890 0.051 Uiso 1 1 calc R
C64 C 0.2203(5) 0.5238(3) 0.1206(2) 0.0323(17) Uani 1 1 d .
H64 H 0.2477 0.5066 0.0950 0.039 Uiso 1 1 calc R
C65 C 0.4446(4) 0.4332(2) 0.19767(19) 0.0138(13) Uani 1 1 d .
C66 C 0.4562(5) 0.4638(3) 0.24018(19) 0.0201(14) Uani 1 1 d .
H66 H 0.3906 0.4767 0.2521 0.024 Uiso 1 1 calc R
C67 C 0.5635(5) 0.4751(3) 0.2647(2) 0.0265(15) Uani 1 1 d .
H67 H 0.5701 0.4946 0.2935 0.032 Uiso 1 1 calc R
C68 C 0.6619(5) 0.4577(3) 0.2470(2) 0.0280(16) Uani 1 1 d .
H68 H 0.7345 0.4655 0.2638 0.034 Uiso 1 1 calc R
C69 C 0.6521(5) 0.4286(3) 0.2038(2) 0.0275(16) Uani 1 1 d .
H69 H 0.7180 0.4176 0.1913 0.033 Uiso 1 1 calc R
C70 C 0.5445(5) 0.4162(3) 0.17983(19) 0.0181(14) Uani 1 1 d .
H70 H 0.5379 0.3961 0.1513 0.022 Uiso 1 1 calc R
C71 C -0.0002(4) 0.2914(3) 0.19014(18) 0.0151(13) Uani 1 1 d .
C72 C -0.0418(5) 0.2319(3) 0.17888(19) 0.0233(15) Uani 1 1 d .
H72 H -0.0103 0.2091 0.1566 0.028 Uiso 1 1 calc R
C73 C -0.1281(5) 0.2056(3) 0.1996(2) 0.0315(17) Uani 1 1 d .
H73 H -0.1560 0.1661 0.1909 0.038 Uiso 1 1 calc R
C74 C -0.1733(5) 0.2389(3) 0.2338(2) 0.0281(16) Uani 1 1 d .
H74 H -0.2314 0.2214 0.2483 0.034 Uiso 1 1 calc R
C75 C -0.1320(5) 0.2979(3) 0.2465(2) 0.0249(15) Uani 1 1 d .
H75 H -0.1623 0.3200 0.2693 0.030 Uiso 1 1 calc R
C76 C -0.0454(5) 0.3240(3) 0.22491(19) 0.0233(15) Uani 1 1 d .
H76 H -0.0171 0.3634 0.2337 0.028 Uiso 1 1 calc R
C77 C 0.0313(4) 0.3857(3) 0.12159(19) 0.0167(14) Uani 1 1 d .
C78 C -0.0244(5) 0.4352(3) 0.1417(2) 0.0244(15) Uani 1 1 d .
H78 H -0.0241 0.4363 0.1737 0.029 Uiso 1 1 calc R
C79 C -0.0789(5) 0.4815(3) 0.1142(2) 0.0312(17) Uani 1 1 d .
H79 H -0.1149 0.5141 0.1274 0.037 Uiso 1 1 calc R
C80 C -0.0802(5) 0.4796(3) 0.0666(2) 0.0364(18) Uani 1 1 d .
H80 H -0.1159 0.5113 0.0479 0.044 Uiso 1 1 calc R
C81 C -0.0278(5) 0.4302(3) 0.0467(2) 0.0337(17) Uani 1 1 d .
H81 H -0.0296 0.4286 0.0147 0.040 Uiso 1 1 calc R
C82 C 0.0267(5) 0.3836(3) 0.07432(19) 0.0241(15) Uani 1 1 d .
H82 H 0.0605 0.3504 0.0608 0.029 Uiso 1 1 calc R
C83 C 0.1674(5) 0.0805(3) -0.0405(2) 0.0341(17) Uani 1 1 d .
H83A H 0.1130 0.0963 -0.0657 0.051 Uiso 1 1 calc R
H83B H 0.1512 0.0980 -0.0118 0.051 Uiso 1 1 calc R
H83C H 0.1610 0.0359 -0.0393 0.051 Uiso 1 1 calc R
O1 O 0.5667(3) 0.20567(17) 0.00744(12) 0.0214(10) Uani 1 1 d D
H1A H 0.5482 0.1732 0.0192 0.032 Uiso 1 1 calc RD
O2 O 0.3630(3) 0.22089(17) -0.05275(13) 0.0208(9) Uani 1 1 d .
H2 H 0.4277 0.2244 -0.0376 0.031 Uiso 1 1 calc RD
O3 O 0.4538(3) 0.09357(19) 0.02608(12) 0.0221(10) Uani 1 1 d D
H3 H 0.4078 0.0894 0.0021 0.033 Uiso 1 1 calc R
O4 O 0.2829(3) 0.09730(19) -0.04733(15) 0.0293(11) Uani 1 1 d .
H4 H 0.2870 0.1352 -0.0503 0.044 Uiso 1 1 calc R
P4 P -0.00378(13) -0.02258(8) 0.19574(6) 0.0224(4) Uani 1 1 d .
F1 F 0.0642(3) -0.08602(15) 0.18967(11) 0.0293(9) Uani 1 1 d .
F2 F 0.0988(3) 0.01583(15) 0.17906(11) 0.0307(9) Uani 1 1 d .
F3 F -0.1077(3) -0.06231(15) 0.21286(11) 0.0288(9) Uani 1 1 d .
F4 F 0.0584(3) -0.01861(15) 0.24889(10) 0.0255(8) Uani 1 1 d .
F5 F -0.0675(3) -0.02813(16) 0.14372(11) 0.0329(9) Uani 1 1 d .
F6 F -0.0723(3) 0.04008(15) 0.20236(11) 0.0319(9) Uani 1 1 d .

loop_
_atom_site_aniso_label
_atom_site_aniso_U_11
_atom_site_aniso_U_22
_atom_site_aniso_U_33
_atom_site_aniso_U_23
_atom_site_aniso_U_13
_atom_site_aniso_U_12
Au1 0.01483(12) 0.01775(13) 0.01426(12) -0.00048(11) 0.00416(9) 0.00146(9)
Au2 0.01856(12) 0.02257(15) 0.01304(12) -0.00091(11) 0.00433(9) 0.00191(10)
Au3 0.01382(11) 0.01904(14) 0.01622(12) -0.00401(11) 0.00205(9) 0.00144(9)
Cu1 0.0200(4) 0.0271(5) 0.0225(4) -0.0010(4) 0.0044(3) 0.0007(3)
P1 0.0143(8) 0.0156(9) 0.0136(8) -0.0013(7) 0.0027(6) 0.0008(6)
P2 0.0126(8) 0.0162(9) 0.0150(9) 0.0017(7) 0.0028(6) 0.0010(6)
P3 0.0134(8) 0.0156(9) 0.0147(9) -0.0020(7) 0.0032(6) -0.0009(6)
C1 0.011(3) 0.019(4) 0.012(3) -0.002(3) 0.008(2) 0.003(2)
C2 0.025(3) 0.014(3) 0.014(3) -0.001(3) -0.002(3) 0.005(3)
C3 0.017(3) 0.024(4) 0.020(3) 0.004(3) 0.003(3) 0.000(3)
C8 0.019(3) 0.022(4) 0.013(3) 0.000(3) 0.003(2) -0.001(3)
C4 0.019(3) 0.014(4) 0.013(3) -0.002(3) 0.001(3) 0.005(2)
C5 0.023(3) 0.017(4) 0.016(4) 0.006(3) 0.008(3) 0.000(3)
C9 0.021(3) 0.022(4) 0.015(3) -0.001(3) 0.005(3) -0.002(3)
C6 0.021(3) 0.013(4) 0.022(4) -0.003(3) 0.002(3) -0.004(3)
C7 0.005(3) 0.024(4) 0.018(3) -0.002(3) 0.003(2) -0.006(2)
C10 0.019(3) 0.023(4) 0.018(3) -0.002(3) 0.008(3) 0.001(3)
C11 0.013(3) 0.025(4) 0.021(4) 0.001(3) 0.005(3) -0.001(2)
C12 0.037(4) 0.029(4) 0.029(4) -0.004(3) 0.013(3) -0.009(3)
C13 0.044(5) 0.024(4) 0.051(5) -0.001(4) 0.017(4) -0.007(3)
C14 0.039(4) 0.030(5) 0.051(5) 0.018(4) 0.009(4) -0.007(3)
C15 0.031(4) 0.047(5) 0.029(4) 0.013(4) -0.003(3) -0.006(3)
C16 0.027(4) 0.032(4) 0.023(4) 0.000(3) 0.007(3) -0.008(3)
C17 0.013(3) 0.018(4) 0.021(3) -0.001(3) 0.003(3) -0.001(2)
C18 0.026(4) 0.032(4) 0.021(4) 0.005(3) 0.007(3) -0.001(3)
C19 0.011(3) 0.032(4) 0.021(4) -0.008(3) 0.009(3) -0.004(3)
C20 0.017(3) 0.028(4) 0.028(4) -0.002(3) 0.000(3) 0.004(3)
C21 0.027(4) 0.027(4) 0.022(4) 0.002(3) -0.002(3) -0.002(3)
C22 0.023(3) 0.026(4) 0.017(4) -0.005(3) 0.003(3) -0.007(3)
C23 0.023(3) 0.024(4) 0.012(3) 0.010(3) 0.000(3) 0.003(3)
C24 0.029(4) 0.036(4) 0.026(4) 0.012(3) 0.007(3) 0.002(3)
C25 0.023(4) 0.061(6) 0.038(5) 0.026(4) 0.013(3) 0.009(4)
C26 0.023(4) 0.051(6) 0.050(5) 0.034(4) -0.011(4) -0.016(4)
C27 0.044(5) 0.031(5) 0.045(5) 0.010(4) -0.013(4) -0.014(4)
C28 0.029(4) 0.025(4) 0.028(4) 0.005(3) 0.000(3) -0.005(3)
C29 0.016(3) 0.027(4) 0.009(3) -0.002(3) 0.001(2) -0.003(3)
C30 0.025(4) 0.026(4) 0.022(4) 0.004(3) 0.006(3) 0.002(3)
C31 0.034(4) 0.023(4) 0.025(4) 0.002(3) 0.009(3) -0.001(3)
C32 0.026(4) 0.029(4) 0.022(4) 0.012(3) 0.001(3) -0.007(3)
C33 0.031(4) 0.027(4) 0.016(4) 0.000(3) 0.008(3) 0.000(3)
C34 0.028(4) 0.015(4) 0.018(4) 0.000(3) -0.001(3) 0.000(3)
C35 0.014(3) 0.021(4) 0.018(3) 0.002(3) 0.002(3) -0.002(2)
C36 0.021(4) 0.022(4) 0.036(4) 0.001(3) 0.004(3) -0.001(3)
C37 0.012(3) 0.029(4) 0.045(5) 0.013(4) -0.003(3) 0.003(3)
C38 0.022(4) 0.039(5) 0.034(4) 0.019(4) -0.005(3) -0.014(3)
C39 0.034(4) 0.037(4) 0.015(4) 0.003(3) 0.003(3) -0.007(3)
C40 0.022(4) 0.021(4) 0.030(4) 0.002(3) 0.007(3) -0.006(3)
C41 0.019(3) 0.014(4) 0.020(4) -0.001(3) 0.004(3) 0.006(2)
C42 0.022(4) 0.031(4) 0.019(4) -0.001(3) 0.008(3) 0.001(3)
C43 0.031(4) 0.025(4) 0.018(4) -0.005(3) 0.001(3) -0.002(3)
C44 0.026(4) 0.029(4) 0.029(4) -0.002(3) 0.006(3) -0.010(3)
C45 0.022(4) 0.038(5) 0.029(4) -0.002(3) 0.013(3) -0.010(3)
C46 0.029(4) 0.028(4) 0.016(4) -0.002(3) 0.008(3) -0.004(3)
C47 0.026(3) 0.013(3) 0.012(3) 0.002(3) 0.003(3) -0.003(2)
C48 0.014(3) 0.019(4) 0.015(3) 0.004(3) 0.001(2) -0.002(2)
C49 0.034(4) 0.016(4) 0.014(3) -0.005(3) 0.004(3) -0.005(3)
C50 0.037(4) 0.033(4) 0.016(4) -0.006(3) -0.005(3) -0.006(3)
C51 0.018(3) 0.037(4) 0.027(4) 0.001(3) -0.002(3) 0.004(3)
C52 0.016(3) 0.023(4) 0.022(4) 0.000(3) 0.006(3) 0.005(3)
C53 0.014(3) 0.019(4) 0.009(3) 0.002(3) 0.004(2) -0.002(2)
C54 0.018(3) 0.025(4) 0.022(3) -0.004(3) 0.000(3) -0.002(3)
C55 0.023(4) 0.035(5) 0.027(4) 0.008(3) 0.011(3) -0.009(3)
C56 0.029(4) 0.023(4) 0.031(4) 0.007(3) 0.002(3) -0.005(3)
C57 0.024(4) 0.021(4) 0.035(4) -0.001(3) -0.003(3) -0.002(3)
C58 0.021(3) 0.026(4) 0.017(3) 0.001(3) 0.009(3) 0.003(3)
C59 0.015(3) 0.017(3) 0.011(3) 0.003(3) 0.001(2) -0.003(2)
C60 0.013(3) 0.022(4) 0.021(4) 0.003(3) 0.000(3) -0.005(2)
C61 0.026(4) 0.029(4) 0.036(4) -0.002(3) 0.015(3) 0.004(3)
C62 0.056(5) 0.029(4) 0.043(5) 0.018(4) 0.030(4) 0.021(3)
C63 0.064(5) 0.032(5) 0.037(5) 0.022(4) 0.029(4) 0.024(4)
C64 0.043(4) 0.028(4) 0.029(4) 0.013(3) 0.019(3) 0.017(3)
C65 0.016(3) 0.009(3) 0.017(3) 0.007(3) 0.006(3) -0.002(2)
C66 0.020(3) 0.017(4) 0.024(4) 0.000(3) 0.005(3) -0.002(3)
C67 0.027(4) 0.020(4) 0.030(4) 0.001(3) -0.003(3) 0.000(3)
C68 0.019(4) 0.021(4) 0.042(5) 0.005(3) -0.002(3) -0.009(3)
C69 0.020(4) 0.023(4) 0.042(4) 0.003(3) 0.011(3) -0.001(3)
C70 0.019(3) 0.022(4) 0.014(3) 0.001(3) 0.005(3) -0.001(3)
C71 0.007(3) 0.020(4) 0.018(3) -0.001(3) 0.001(2) 0.002(2)
C72 0.026(4) 0.022(4) 0.021(4) -0.006(3) 0.000(3) -0.003(3)
C73 0.038(4) 0.032(4) 0.026(4) -0.007(3) 0.009(3) -0.018(3)
C74 0.025(4) 0.031(5) 0.031(4) 0.007(3) 0.011(3) -0.009(3)
C75 0.031(4) 0.021(4) 0.027(4) 0.002(3) 0.019(3) 0.002(3)
C76 0.028(4) 0.022(4) 0.022(4) -0.008(3) 0.011(3) 0.000(3)
C77 0.009(3) 0.019(4) 0.023(4) -0.003(3) 0.006(3) -0.003(2)
C78 0.022(4) 0.023(4) 0.026(4) -0.005(3) -0.001(3) 0.003(3)
C79 0.018(4) 0.038(5) 0.038(4) -0.003(4) 0.004(3) 0.009(3)
C80 0.033(4) 0.042(5) 0.034(5) 0.012(4) 0.002(3) 0.011(3)
C81 0.029(4) 0.044(5) 0.026(4) 0.005(4) -0.004(3) 0.008(3)
C82 0.020(3) 0.034(4) 0.017(3) 0.000(3) 0.000(3) 0.005(3)
C83 0.040(4) 0.033(5) 0.027(4) -0.002(3) -0.001(3) -0.012(3)
O1 0.026(2) 0.020(3) 0.018(2) -0.0022(19) 0.0040(18) -0.0015(18)
O2 0.022(2) 0.020(2) 0.019(2) -0.002(2) -0.0008(18) 0.0054(18)
O3 0.030(2) 0.021(3) 0.016(2) 0.000(2) 0.0082(19) -0.0007(19)
O4 0.039(3) 0.027(3) 0.022(3) -0.004(2) 0.005(2) -0.003(2)
P4 0.0195(9) 0.0266(11) 0.0213(10) -0.0019(8) 0.0041(7) -0.0013(7)
F1 0.034(2) 0.026(2) 0.030(2) -0.0003(17) 0.0123(17) 0.0027(16)
F2 0.034(2) 0.036(2) 0.024(2) 0.0004(18) 0.0073(16) -0.0148(17)
F3 0.023(2) 0.038(2) 0.028(2) -0.0074(18) 0.0108(16) -0.0079(16)
F4 0.025(2) 0.036(2) 0.0152(19) -0.0003(17) 0.0019(15) -0.0042(16)
F5 0.028(2) 0.046(3) 0.024(2) -0.0043(18) 0.0033(16) 0.0012(17)
F6 0.036(2) 0.030(2) 0.030(2) -0.0031(18) 0.0039(17) 0.0111(17)

loop_
_atom_type_symbol
_atom_type_description
_atom_type_scat_dispersion_real
_atom_type_scat_dispersion_imag
_atom_type_scat_source
C C 0.0033 0.0016 'International Tables Vol C Tables 4.2.6.8 and 6.1.1.4'
P P 0.1023 0.0942 'International Tables Vol C Tables 4.2.6.8 and 6.1.1.4'
Cu Cu 0.3201 1.2651 'International Tables Vol C Tables 4.2.6.8 and 6.1.1.4'
Au Au -2.0133 8.8022 'International Tables Vol C Tables 4.2.6.8 and 6.1.1.4'
F F 0.0171 0.0103 'International Tables Vol C Tables 4.2.6.8 and 6.1.1.4'
O O 0.0106 0.0060 'International Tables Vol C Tables 4.2.6.8 and 6.1.1.4'
H H 0.0000 0.0000 'International Tables Vol C Tables 4.2.6.8 and 6.1.1.4'

loop_
_geom_angle_atom_site_label_1
_geom_angle_atom_site_label_2
_geom_angle_atom_site_label_3
_geom_angle
C2 Au1 P1 176.71(16)
C2 Au1 Cu1 45.90(15)
P1 Au1 Cu1 132.65(4)
C2 Au1 Au3 100.35(15)
P1 Au1 Au3 78.75(4)
Cu1 Au1 Au3 55.023(13)
C2 Au1 Au2 82.36(15)
P1 Au1 Au2 94.50(4)
Cu1 Au1 Au2 55.236(15)
Au3 Au1 Au2 59.110(7)
C4 Au2 P2 178.09(15)
C4 Au2 Cu1 47.26(15)
P2 Au2 Cu1 133.30(4)
C4 Au2 Au3 85.97(15)
P2 Au2 Au3 93.11(4)
Cu1 Au2 Au3 56.555(15)
C4 Au2 Au1 105.91(15)
P2 Au2 Au1 75.01(4)
Cu1 Au2 Au1 59.454(15)
Au3 Au2 Au1 59.945(7)
C6 Au3 P3 175.10(16)
C6 Au3 Cu1 46.94(15)
P3 Au3 Cu1 134.53(4)
C6 Au3 Au2 104.09(15)
P3 Au3 Au2 78.01(4)
Cu1 Au3 Au2 57.352(16)
C6 Au3 Au1 84.81(15)
P3 Au3 Au1 92.48(4)
Cu1 Au3 Au1 60.090(15)
Au2 Au3 Au1 60.945(7)
C6 Cu1 C4 122.2(2)
C6 Cu1 C2 112.4(2)
C4 Cu1 C2 115.5(2)
C6 Cu1 C3 128.6(2)
C4 Cu1 C3 109.0(2)
C2 Cu1 C3 30.42(17)
C6 Cu1 C7 29.10(17)
C4 Cu1 C7 141.99(19)
C2 Cu1 C7 102.2(2)
C3 Cu1 C7 105.7(2)
C6 Cu1 C5 115.1(2)
C4 Cu1 C5 29.86(17)
C2 Cu1 C5 132.3(2)
C3 Cu1 C5 111.22(19)
C7 Cu1 C5 120.66(19)
C6 Cu1 Au3 45.03(15)
C4 Cu1 Au3 91.33(14)
C2 Cu1 Au3 105.92(15)
C3 Cu1 Au3 136.25(14)
C7 Cu1 Au3 73.40(13)
C5 Cu1 Au3 105.51(13)
C6 Cu1 Au2 110.91(16)
C4 Cu1 Au2 44.00(15)
C2 Cu1 Au2 87.58(15)
C3 Cu1 Au2 102.23(16)
C7 Cu1 Au2 139.45(13)
C5 Cu1 Au2 73.67(14)
Au3 Cu1 Au2 66.093(16)
C6 Cu1 Au1 87.30(15)
C4 Cu1 Au1 108.49(15)
C2 Cu1 Au1 41.63(14)
C3 Cu1 Au1 71.93(14)
C7 Cu1 Au1 96.36(13)
C5 Cu1 Au1 138.27(14)
Au3 Cu1 Au1 64.887(15)
Au2 Cu1 Au1 65.310(16)
C53 P1 C47 104.1(2)
C53 P1 C1 108.6(2)
C47 P1 C1 108.7(2)
C53 P1 Au1 113.79(18)
C47 P1 Au1 113.86(18)
C1 P1 Au1 107.62(16)
C59 P2 C65 103.8(2)
C59 P2 C1 107.1(2)
C65 P2 C1 108.6(2)
C59 P2 Au2 114.60(18)
C65 P2 Au2 112.24(18)
C1 P2 Au2 110.21(17)
C71 P3 C77 106.1(2)
C71 P3 C1 108.8(2)
C77 P3 C1 106.5(2)
C71 P3 Au3 113.20(19)
C77 P3 Au3 112.58(18)
C1 P3 Au3 109.34(16)
P1 C1 P3 108.6(3)
P1 C1 P2 107.7(2)
P3 C1 P2 107.9(3)
P1 C1 H1 110.9
P3 C1 H1 110.9
P2 C1 H1 110.9
C3 C2 Au1 168.7(5)
C3 C2 Cu1 78.1(4)
Au1 C2 Cu1 92.5(2)
C2 C3 C8 175.2(6)
C2 C3 Cu1 71.5(4)
C8 C3 Cu1 112.9(4)
O1 C8 C3 108.0(4)
O1 C8 C17 107.9(4)
C3 C8 C17 112.3(5)
O1 C8 C11 106.1(4)
C3 C8 C11 107.7(5)
C17 C8 C11 114.4(4)
C5 C4 Au2 171.4(5)
C5 C4 Cu1 87.3(4)
Au2 C4 Cu1 88.7(2)
C4 C5 C9 172.5(6)
C4 C5 Cu1 62.8(4)
C9 C5 Cu1 124.3(4)
O2 C9 C5 109.5(5)
O2 C9 C23 106.5(4)
C5 C9 C23 109.9(4)
O2 C9 C29 111.5(4)
C5 C9 C29 110.5(5)
C23 C9 C29 108.9(4)
C7 C6 Au3 164.4(5)
C7 C6 Cu1 89.3(4)
Au3 C6 Cu1 88.0(2)
C6 C7 C10 170.4(6)
C6 C7 Cu1 61.6(4)
C10 C7 Cu1 125.3(3)
O3 C10 C7 109.5(5)
O3 C10 C41 111.2(4)
C7 C10 C41 110.1(4)
O3 C10 C35 105.5(4)
C7 C10 C35 111.1(5)
C41 C10 C35 109.3(5)
C12 C11 C16 119.0(6)
C12 C11 C8 120.4(5)
C16 C11 C8 120.6(5)
C11 C12 C13 120.4(6)
C11 C12 H12 119.8
C13 C12 H12 119.8
C14 C13 C12 120.5(6)
C14 C13 H13 119.8
C12 C13 H13 119.8
C15 C14 C13 118.4(6)
C15 C14 H14 120.8
C13 C14 H14 120.8
C16 C15 C14 121.9(6)
C16 C15 H15 119.1
C14 C15 H15 119.1
C15 C16 C11 119.8(6)
C15 C16 H16 120.1
C11 C16 H16 120.1
C18 C17 C22 118.3(5)
C18 C17 C8 122.2(5)
C22 C17 C8 119.2(5)
C19 C18 C17 120.4(6)
C19 C18 H18 119.8
C17 C18 H18 119.8
C20 C19 C18 121.1(5)
C20 C19 H19 119.4
C18 C19 H19 119.4
C21 C20 C19 118.9(6)
C21 C20 H20 120.5
C19 C20 H20 120.5
C20 C21 C22 120.9(6)
C20 C21 H21 119.6
C22 C21 H21 119.6
C21 C22 C17 120.4(5)
C21 C22 H22 119.8
C17 C22 H22 119.8
C24 C23 C28 118.2(6)
C24 C23 C9 123.2(6)
C28 C23 C9 118.6(5)
C23 C24 C25 120.7(6)
C23 C24 H24 119.7
C25 C24 H24 119.7
C26 C25 C24 120.5(6)
C26 C25 H25 119.7
C24 C25 H25 119.7
C27 C26 C25 119.1(6)
C27 C26 H26 120.5
C25 C26 H26 120.5
C26 C27 C28 121.5(7)
C26 C27 H27 119.3
C28 C27 H27 119.3
C27 C28 C23 120.0(6)
C27 C28 H28 120.0
C23 C28 H28 120.0
C34 C29 C30 119.5(5)
C34 C29 C9 119.1(5)
C30 C29 C9 121.4(5)
C29 C30 C31 119.8(6)
C29 C30 H30 120.1
C31 C30 H30 120.1
C32 C31 C30 121.4(6)
C32 C31 H31 119.3
C30 C31 H31 119.3
C31 C32 C33 119.2(6)
C31 C32 H32 120.4
C33 C32 H32 120.4
C32 C33 C34 120.3(6)
C32 C33 H33 119.9
C34 C33 H33 119.9
C29 C34 C33 119.8(6)
C29 C34 H34 120.1
C33 C34 H34 120.1
C36 C35 C40 119.4(5)
C36 C35 C10 119.2(5)
C40 C35 C10 121.3(5)
C37 C36 C35 119.6(6)
C37 C36 H36 120.2
C35 C36 H36 120.2
C36 C37 C38 120.4(6)
C36 C37 H37 119.8
C38 C37 H37 119.8
C39 C38 C37 120.0(6)
C39 C38 H38 120.0
C37 C38 H38 120.0
C38 C39 C40 120.8(6)
C38 C39 H39 119.6
C40 C39 H39 119.6
C39 C40 C35 119.8(6)
C39 C40 H40 120.1
C35 C40 H40 120.1
C46 C41 C42 118.4(5)
C46 C41 C10 121.1(5)
C42 C41 C10 120.4(5)
C41 C42 C43 119.8(5)
C41 C42 H42 120.1
C43 C42 H42 120.1
C44 C43 C42 120.0(6)
C44 C43 H43 120.0
C42 C43 H43 120.0
C43 C44 C45 120.2(6)
C43 C44 H44 119.9
C45 C44 H44 119.9
C44 C45 C46 119.8(6)
C44 C45 H45 120.1
C46 C45 H45 120.1
C45 C46 C41 121.6(6)
C45 C46 H46 119.2
C41 C46 H46 119.2
C52 C47 C48 119.8(5)
C52 C47 P1 117.5(4)
C48 C47 P1 122.6(4)
C49 C48 C47 118.9(5)
C49 C48 H48 120.5
C47 C48 H48 120.5
C50 C49 C48 120.8(5)
C50 C49 H49 119.6
C48 C49 H49 119.6
C49 C50 C51 120.4(5)
C49 C50 H50 119.8
C51 C50 H50 119.8
C52 C51 C50 119.6(5)
C52 C51 H51 120.2
C50 C51 H51 120.2
C51 C52 C47 120.4(5)
C51 C52 H52 119.8
C47 C52 H52 119.8
C54 C53 C58 119.3(5)
C54 C53 P1 123.0(4)
C58 C53 P1 117.3(4)
C55 C54 C53 119.7(6)
C55 C54 H54 120.2
C53 C54 H54 120.2
C56 C55 C54 120.7(6)
C56 C55 H55 119.7
C54 C55 H55 119.7
C55 C56 C57 120.7(6)
C55 C56 H56 119.7
C57 C56 H56 119.7
C58 C57 C56 118.8(6)
C58 C57 H57 120.6
C56 C57 H57 120.6
C57 C58 C53 120.9(5)
C57 C58 H58 119.6
C53 C58 H58 119.6
C64 C59 C60 118.0(5)
C64 C59 P2 118.7(4)
C60 C59 P2 123.1(4)
C61 C60 C59 120.4(5)
C61 C60 H60 119.8
C59 C60 H60 119.8
C62 C61 C60 120.0(6)
C62 C61 H61 120.0
C60 C61 H61 120.0
C61 C62 C63 119.9(6)
C61 C62 H62 120.1
C63 C62 H62 120.1
C62 C63 C64 119.8(6)
C62 C63 H63 120.1
C64 C63 H63 120.1
C59 C64 C63 121.9(6)
C59 C64 H64 119.1
C63 C64 H64 119.1
C66 C65 C70 118.6(5)
C66 C65 P2 122.5(4)
C70 C65 P2 118.9(4)
C67 C66 C65 120.5(5)
C67 C66 H66 119.7
C65 C66 H66 119.7
C66 C67 C68 120.5(6)
C66 C67 H67 119.7
C68 C67 H67 119.7
C67 C68 C69 119.8(6)
C67 C68 H68 120.1
C69 C68 H68 120.1
C70 C69 C68 119.5(5)
C70 C69 H69 120.3
C68 C69 H69 120.3
C69 C70 C65 121.0(6)
C69 C70 H70 119.5
C65 C70 H70 119.5
C72 C71 C76 118.3(5)
C72 C71 P3 117.9(4)
C76 C71 P3 123.8(4)
C73 C72 C71 121.9(6)
C73 C72 H72 119.0
C71 C72 H72 119.0
C72 C73 C74 119.2(6)
C72 C73 H73 120.4
C74 C73 H73 120.4
C75 C74 C73 120.2(5)
C75 C74 H74 119.9
C73 C74 H74 119.9
C74 C75 C76 119.8(5)
C74 C75 H75 120.1
C76 C75 H75 120.1
C75 C76 C71 120.5(5)
C75 C76 H76 119.7
C71 C76 H76 119.7
C82 C77 C78 119.3(5)
C82 C77 P3 119.3(4)
C78 C77 P3 121.3(4)
C79 C78 C77 120.1(6)
C79 C78 H78 120.0
C77 C78 H78 120.0
C78 C79 C80 120.0(6)
C78 C79 H79 120.0
C80 C79 H79 120.0
C79 C80 C81 119.9(6)
C79 C80 H80 120.1
C81 C80 H80 120.1
C82 C81 C80 120.2(6)
C82 C81 H81 119.9
C80 C81 H81 119.9
C77 C82 C81 120.5(6)
C77 C82 H82 119.8
C81 C82 H82 119.8
O4 C83 H83A 109.5
O4 C83 H83B 109.5
H83A C83 H83B 109.5
O4 C83 H83C 109.5
H83A C83 H83C 109.5
H83B C83 H83C 109.5
C8 O1 H1A 109.5
C9 O2 H2 109.5
C10 O3 H3 109.5
C83 O4 H4 109.5
F2 P4 F5 90.88(18)
F2 P4 F6 90.94(19)
F5 P4 F6 90.33(19)
F2 P4 F1 89.81(18)
F5 P4 F1 90.06(19)
F6 P4 F1 179.2(2)
F2 P4 F4 90.77(18)
F5 P4 F4 178.3(2)
F6 P4 F4 90.13(18)
F1 P4 F4 89.46(19)
F2 P4 F3 179.5(2)
F5 P4 F3 89.27(18)
F6 P4 F3 89.55(18)
F1 P4 F3 89.70(18)
F4 P4 F3 89.08(17)

loop_
_geom_bond_atom_site_label_1
_geom_bond_atom_site_label_2
_geom_bond_distance
Au1 C2 2.035(6)
Au1 P1 2.2837(14)
Au1 Cu1 3.0608(7)
Au1 Au3 3.1973(3)
Au1 Au2 3.2291(3)
Au2 C4 2.028(5)
Au2 P2 2.2811(15)
Au2 Cu1 2.9196(8)
Au2 Au3 3.1700(3)
Au3 C6 2.048(6)
Au3 P3 2.2845(14)
Au3 Cu1 2.8933(7)
Cu1 C6 2.115(5)
Cu1 C4 2.145(5)
Cu1 C2 2.200(5)
Cu1 C3 2.270(5)
Cu1 C7 2.405(6)
Cu1 C5 2.409(5)
P1 C53 1.818(5)
P1 C47 1.824(5)
P1 C1 1.873(5)
P2 C59 1.807(6)
P2 C65 1.828(5)
P2 C1 1.880(5)
P3 C71 1.809(5)
P3 C77 1.825(6)
P3 C1 1.879(5)
C1 H1 0.9800
C2 C3 1.174(7)
C3 C8 1.494(7)
C8 O1 1.461(6)
C8 C17 1.523(7)
C8 C11 1.532(8)
C4 C5 1.200(7)
C5 C9 1.506(7)
C9 O2 1.416(6)
C9 C23 1.524(7)
C9 C29 1.546(7)
C6 C7 1.170(7)
C7 C10 1.508(7)
C10 O3 1.441(6)
C10 C41 1.537(7)
C10 C35 1.536(7)
C11 C12 1.391(8)
C11 C16 1.393(7)
C12 C13 1.393(8)
C12 H12 0.9300
C13 C14 1.386(8)
C13 H13 0.9300
C14 C15 1.387(9)
C14 H14 0.9300
C15 C16 1.376(8)
C15 H15 0.9300
C16 H16 0.9300
C17 C18 1.385(7)
C17 C22 1.400(7)
C18 C19 1.382(7)
C18 H18 0.9300
C19 C20 1.376(7)
C19 H19 0.9300
C20 C21 1.373(7)
C20 H20 0.9300
C21 C22 1.381(7)
C21 H21 0.9300
C22 H22 0.9300
C23 C24 1.378(7)
C23 C28 1.403(7)
C24 C25 1.391(8)
C24 H24 0.9300
C25 C26 1.378(9)
C25 H25 0.9300
C26 C27 1.360(9)
C26 H26 0.9300
C27 C28 1.382(8)
C27 H27 0.9300
C28 H28 0.9300
C29 C34 1.382(7)
C29 C30 1.392(8)
C30 C31 1.391(7)
C30 H30 0.9300
C31 C32 1.370(7)
C31 H31 0.9300
C32 C33 1.383(8)
C32 H32 0.9300
C33 C34 1.413(7)
C33 H33 0.9300
C34 H34 0.9300
C35 C36 1.397(7)
C35 C40 1.396(7)
C36 C37 1.386(8)
C36 H36 0.9300
C37 C38 1.396(8)
C37 H37 0.9300
C38 C39 1.359(8)
C38 H38 0.9300
C39 C40 1.392(8)
C39 H39 0.9300
C40 H40 0.9300
C41 C46 1.385(7)
C41 C42 1.389(7)
C42 C43 1.412(8)
C42 H42 0.9300
C43 C44 1.370(7)
C43 H43 0.9300
C44 C45 1.377(8)
C44 H44 0.9300
C45 C46 1.377(8)
C45 H45 0.9300
C46 H46 0.9300
C47 C52 1.390(7)
C47 C48 1.396(7)
C48 C49 1.377(7)
C48 H48 0.9300
C49 C50 1.375(7)
C49 H49 0.9300
C50 C51 1.380(7)
C50 H50 0.9300
C51 C52 1.371(7)
C51 H51 0.9300
C52 H52 0.9300
C53 C54 1.383(7)
C53 C58 1.397(7)
C54 C55 1.378(7)
C54 H54 0.9300
C55 C56 1.375(8)
C55 H55 0.9300
C56 C57 1.382(7)
C56 H56 0.9300
C57 C58 1.383(7)
C57 H57 0.9300
C58 H58 0.9300
C59 C64 1.368(7)
C59 C60 1.401(7)
C60 C61 1.392(8)
C60 H60 0.9300
C61 C62 1.372(8)
C61 H61 0.9300
C62 C63 1.379(8)
C62 H62 0.9300
C63 C64 1.381(8)
C63 H63 0.9300
C64 H64 0.9300
C65 C66 1.389(7)
C65 C70 1.397(7)
C66 C67 1.369(7)
C66 H66 0.9300
C67 C68 1.381(7)
C67 H67 0.9300
C68 C69 1.393(8)
C68 H68 0.9300
C69 C70 1.371(7)
C69 H69 0.9300
C70 H70 0.9300
C71 C72 1.387(7)
C71 C76 1.397(7)
C72 C73 1.371(7)
C72 H72 0.9300
C73 C74 1.394(8)
C73 H73 0.9300
C74 C75 1.384(8)
C74 H74 0.9300
C75 C76 1.387(7)
C75 H75 0.9300
C76 H76 0.9300
C77 C82 1.370(7)
C77 C78 1.417(7)
C78 C79 1.372(8)
C78 H78 0.9300
C79 C80 1.385(8)
C79 H79 0.9300
C80 C81 1.392(8)
C80 H80 0.9300
C81 C82 1.378(8)
C81 H81 0.9300
C82 H82 0.9300
C83 O4 1.441(6)
C83 H83A 0.9600
C83 H83B 0.9600
C83 H83C 0.9600
O1 H1A 0.8200
O2 H2 0.8200
O3 H3 0.8200
O4 H4 0.8200
P4 F2 1.590(3)
P4 F5 1.590(3)
P4 F6 1.591(3)
P4 F1 1.599(3)
P4 F4 1.611(3)
P4 F3 1.623(3)
